data_7716091
loop_
_publ_author_name
'Rijwan, ?'
'Arjmand, Farukh'
'Tabassum, Sartaj'

_publ_section_title
;
 Repurposing the antihistamine drug bilastine as an anti-cancer metallic
 drug entity: synthesis and single-crystal X-ray structure analysis of
 metal-based bilastine and phen [Co(II), Cu(II) and Zn(II)] tailored
 anticancer chemotherapeutic agents against resistant cancer cells.
;
_journal_issue 24
_journal_name_full 'Dalton transactions (Cambridge, England : 2003)'
_journal_page_first 10126
_journal_page_last 10141
_journal_paper_doi 10.1039/d4dt00426d
_journal_volume 53
_journal_year 2024
_chemical_formula_moiety 'C52 H52 Cu N7 O3, 2(H2 O), N O3, 4[H2O]'
_chemical_formula_sum 'C52 H64 Cu N8 O12'
_chemical_formula_weight 1056.65
_space_group_crystal_system triclinic
_space_group_IT_number 2
_space_group_name_Hall '-P 1'
_space_group_name_H-M_alt 'P -1'
_atom_sites_solution_hydrogens mixed
_audit_creation_date 2024-03-31
_audit_creation_method
;
Olex2 1.5
(compiled 2024.02.16 svn.r378c4104 for OlexSys, GUI svn.r6928)
;
_audit_update_record
;
2024-05-02 deposited with the CCDC.	2024-05-07 downloaded from the CCDC.
;
_cell_angle_alpha 87.974(2)
_cell_angle_beta 64.155(3)
_cell_angle_gamma 70.434(2)
_cell_formula_units_Z 2
_cell_length_a 13.8962(4)
_cell_length_b 14.5101(3)
_cell_length_c 15.7711(4)
_cell_measurement_reflns_used 36351
_cell_measurement_temperature 293(2)
_cell_measurement_theta_max 26.1880
_cell_measurement_theta_min 1.8550
_cell_volume 2673.63(15)
_computing_cell_refinement 'CrysAlisPro 1.171.40.82a (Rigaku OD, 2020)'
_computing_data_collection 'CrysAlisPro 1.171.40.82a (Rigaku OD, 2020)'
_computing_data_reduction 'CrysAlisPro 1.171.40.82a (Rigaku OD, 2020)'
_computing_molecular_graphics 'Olex2 1.5 (Dolomanov et al., 2009)'
_computing_publication_material 'Olex2 1.5 (Dolomanov et al., 2009)'
_computing_structure_refinement 'SHELXL 2018/3 (Sheldrick, 2015)'
_diffrn_ambient_temperature 293(2)
_diffrn_detector_area_resol_mean 10.0000
_diffrn_measured_fraction_theta_full 0.999
_diffrn_measured_fraction_theta_max 0.947
_diffrn_measurement_device_type 'XtaLAB Synergy, Dualflex, HyPix3000'
_diffrn_measurement_method '\w scans'
_diffrn_radiation_type MoK\a
_diffrn_radiation_wavelength 0.71073
_diffrn_reflns_av_R_equivalents 0.0556
_diffrn_reflns_av_unetI/netI 0.0410
_diffrn_reflns_Laue_measured_fraction_full 0.999
_diffrn_reflns_Laue_measured_fraction_max 0.947
_diffrn_reflns_limit_h_max 17
_diffrn_reflns_limit_h_min -17
_diffrn_reflns_limit_k_max 18
_diffrn_reflns_limit_k_min -18
_diffrn_reflns_limit_l_max 20
_diffrn_reflns_limit_l_min -20
_diffrn_reflns_number 79181
_diffrn_reflns_point_group_measured_fraction_full 0.999
_diffrn_reflns_point_group_measured_fraction_max 0.947
_diffrn_reflns_theta_full 25.242
_diffrn_reflns_theta_max 27.478
_diffrn_reflns_theta_min 1.742
_diffrn_source 'micro-focus sealed X-ray tube'
_exptl_absorpt_coefficient_mu 0.476
_exptl_absorpt_correction_T_max 1.00000
_exptl_absorpt_correction_T_min 0.65887
_exptl_absorpt_correction_type multi-scan
_exptl_absorpt_process_details
;
CrysAlisPro 1.171.40.82a (Rigaku Oxford Diffraction, 2020)
Empirical absorption correction using spherical harmonics,
implemented in SCALE3 ABSPACK scaling algorithm.
;
_exptl_crystal_colour blue
_exptl_crystal_density_diffrn 1.313
_exptl_crystal_description block
_exptl_crystal_F_000 1114
_exptl_crystal_size_max 0.30
_exptl_crystal_size_mid 0.24
_exptl_crystal_size_min 0.20
_refine_diff_density_max 0.519
_refine_diff_density_min -0.422
_refine_diff_density_rms 0.048
_refine_ls_extinction_method none
_refine_ls_goodness_of_fit_ref 1.082
_refine_ls_hydrogen_treatment constr
_refine_ls_matrix_type full
_refine_ls_number_parameters 646
_refine_ls_number_reflns 11606
_refine_ls_number_restraints 56
_refine_ls_restrained_S_all 1.093
_refine_ls_R_factor_all 0.0733
_refine_ls_R_factor_gt 0.0497
_refine_ls_shift/su_max 0.001
_refine_ls_shift/su_mean 0.000
_refine_ls_structure_factor_coef Fsqd
_refine_ls_weighting_details 'w=1/[\s^2^(Fo^2^)+(0.0806P)^2^+0.1151P] where P=(Fo^2^+2Fc^2^)/3'
_refine_ls_weighting_scheme calc
_refine_ls_wR_factor_gt 0.1392
_refine_ls_wR_factor_ref 0.1503
_reflns_Friedel_coverage 0.000
_reflns_number_gt 8141
_reflns_number_total 11606
_reflns_threshold_expression 'I > 2\s(I)'
_cod_data_source_file d4dt00426d2.cif
_cod_data_source_block exp_428
_cod_depositor_comments 'Adding full bibliography for 7716091--7716093.cif.'
_cod_original_cell_volume 2673.63(13)
_cod_database_code 7716091
_shelx_shelxl_version_number 2018/3
_shelx_space_group_comment
;
The symmetry employed for this shelxl refinement is uniquely defined
by the following loop, which should always be used as a source of
symmetry information in preference to the above space-group names.
They are only intended as comments.
;
_olex2_refinement_description
;
1. Fixed Uiso
 At 1.2 times of:
  All C(H) groups, All C(H,H) groups
 At 1.5 times of:
  All C(H,H,H) groups, All O(H,H) groups
2. Restrained distances
 N2-O3 = N2-O5
 1.25 with sigma of 0.02
 N2-O4
 1.24 with sigma of 0.02
 N2-O3 \\sim N2-O4 \\sim N2-O5
 with sigma of 0.02
 O3-O4 \\sim O4-O5 \\sim O5-O3
 with sigma of 0.04
 O3-O5 \\sim O3A-O5A
 with sigma of 0.04
 N2-O5 \\sim N2A-O5A
 with sigma of 0.02
 N2-O3 \\sim N2A-O3A
 with sigma of 0.02
3. Restrained planarity
 N2, O3, O4, O5
 with sigma of 0.1
4. Uiso/Uaniso restraints and constraints
N2 \\sim O3 \\sim O4 \\sim O5: within 2A with sigma of 0.04 and sigma for
terminal atoms of 0.08 within 2A
Uanis(O3A) = Uanis(O3)
Uanis(N2) = Uanis(N2A)
5. Rigid body (RIGU) restrains
 N2, O3, O4, O5
 with sigma for 1-2 distances of 0.004 and sigma for 1-3 distances of 0.004
6. Others
 Fixed Sof: N2(0.75) O3(0.75) O5(0.75) O3A(0.25) N2A(0.25) O5A(0.25)
7.a Free rotating group:
 O65(H65A,H65B), O1(H1A,H1B)
7.b Ternary CH refined with riding coordinates:
 C13(H13)
7.c Secondary CH2 refined with riding coordinates:
 C31(H31A,H31B), C32(H32A,H32B), C11(H11A,H11B), C12(H12A,H12B), C14(H14A,
 H14B), C17(H17A,H17B), C15(H15A,H15B), C18(H18A,H18B), C34(H34A,H34B)
7.d Aromatic/amide H refined with riding coordinates:
 C5(H5), C8(H8), C60(H60), C21(H21), C6(H6), C23(H23), C62(H62), C46(H46),
 C39(H39), C61(H61), C48(H48), C44(H44), C53(H53), C58(H58), C7(H7), C42(H42),
 C40(H40), C20(H20), C24(H24), C47(H47), C54(H54), C43(H43), C56(H56), C57(H57)
7.e Idealised Me refined as rotating group:
 C29(H29A,H29B,H29C), C30(H30A,H30B,H30C), C35(H35A,H35B,H35C)
;
_smtbx_masks_void_probe_radius 1.2
_smtbx_masks_void_truncation_radius 1.2
_olex2_submission_special_instructions 'No special instructions were received'

loop_
_space_group_symop_operation_xyz
'x, y, z'
'-x, -y, -z'

loop_
_atom_site_label
_atom_site_type_symbol
_atom_site_fract_x
_atom_site_fract_y
_atom_site_fract_z
_atom_site_U_iso_or_equiv
_atom_site_adp_type
_atom_site_occupancy
_atom_site_site_symmetry_order
_atom_site_calc_flag
_atom_site_refinement_flags_posn
_atom_site_refinement_flags_adp
_atom_site_refinement_flags_occupancy
_atom_site_disorder_assembly
_atom_site_disorder_group
Cu1 Cu 0.25402(2) 0.06852(2) 0.76195(2) 0.04484(11) Uani 1 1 d . . . . .
O28 O 0.10442(13) 0.25762(12) 0.85595(12) 0.0558(4) Uani 1 1 d . . . . .
O27 O 0.28866(13) 0.18943(11) 0.75821(10) 0.0453(4) Uani 1 1 d . . . . .
O33 O 0.70827(15) 0.71684(14) -0.07616(13) 0.0615(5) Uani 1 1 d . . . . .
N10 N 0.42618(15) 0.71713(14) -0.02547(13) 0.0449(4) Uani 1 1 d . . . . .
N45 N 0.27861(17) 0.03779(14) 0.87707(13) 0.0466(5) Uani 1 1 d . . . . .
N59 N 0.21352(18) 0.09205(15) 0.65383(14) 0.0509(5) Uani 1 1 d . . . . .
N63 N 0.40643(16) -0.03952(14) 0.64706(13) 0.0469(5) Uani 1 1 d . . . . .
N16 N 0.30787(16) 0.59087(14) 0.32323(13) 0.0483(5) Uani 1 1 d . . . . .
N49 N 0.16553(16) -0.02701(14) 0.80943(14) 0.0482(5) Uani 1 1 d . . . . .
N3 N 0.30179(16) 0.63823(14) 0.02786(14) 0.0482(5) Uani 1 1 d . . . . .
C26 C 0.20074(19) 0.26265(16) 0.81045(15) 0.0404(5) Uani 1 1 d . . . . .
C36 C 0.2208(2) -0.01933(16) 0.93040(16) 0.0465(5) Uani 1 1 d . . . . .
C25 C 0.22069(18) 0.36083(16) 0.81388(15) 0.0416(5) Uani 1 1 d . . . . .
C22 C 0.25027(19) 0.39268(16) 0.71496(16) 0.0430(5) Uani 1 1 d . . . . .
C37 C 0.16048(19) -0.05472(16) 0.89372(17) 0.0474(6) Uani 1 1 d . . . . .
C2 C 0.36735(19) 0.67279(16) 0.04732(16) 0.0435(5) Uani 1 1 d . . . . .
C9 C 0.39638(19) 0.70905(16) -0.09703(16) 0.0443(5) Uani 1 1 d . . . . .
C50 C 0.2833(2) 0.02490(18) 0.57487(16) 0.0492(6) Uani 1 1 d . . . . .
C4 C 0.31892(19) 0.65994(16) -0.06255(17) 0.0449(5) Uani 1 1 d . . . . .
C51 C 0.3859(2) -0.04608(18) 0.57204(16) 0.0483(6) Uani 1 1 d . . . . .
C41 C 0.2192(2) -0.04380(18) 1.01773(17) 0.0571(7) Uani 1 1 d . . . . .
C5 C 0.2733(2) 0.63897(19) -0.1193(2) 0.0589(7) Uani 1 1 d . . . . .
H5 H 0.221992 0.605679 -0.097868 0.071 Uiso 1 1 calc R U . . .
C52 C 0.4613(2) -0.1158(2) 0.49094(18) 0.0572(7) Uani 1 1 d . . . . .
C13 C 0.3799(2) 0.66095(18) 0.13695(16) 0.0507(6) Uani 1 1 d . . . . .
H13 H 0.440793 0.684191 0.131159 0.061 Uiso 1 1 calc R U . . .
C31 C 0.5140(2) 0.75517(18) -0.03290(17) 0.0508(6) Uani 1 1 d . . . . .
H31A H 0.497026 0.781213 0.029861 0.061 Uiso 1 1 calc R U . . .
H31B H 0.513703 0.808673 -0.071557 0.061 Uiso 1 1 calc R U . . .
C29 C 0.3187(2) 0.34129(19) 0.84091(17) 0.0528(6) Uani 1 1 d . . . . .
H29A H 0.298689 0.316850 0.901302 0.079 Uiso 1 1 calc R U . . .
H29B H 0.331756 0.401557 0.844905 0.079 Uiso 1 1 calc R U . . .
H29C H 0.386990 0.293243 0.793410 0.079 Uiso 1 1 calc R U . . .
C8 C 0.4292(2) 0.73965(18) -0.18663(17) 0.0537(6) Uani 1 1 d . . . . .
H8 H 0.481013 0.772418 -0.208971 0.064 Uiso 1 1 calc R U . . .
C32 C 0.6300(2) 0.6758(2) -0.0764(2) 0.0580(7) Uani 1 1 d . . . . .
H32A H 0.630553 0.620635 -0.039841 0.070 Uiso 1 1 calc R U . . .
H32B H 0.650292 0.652356 -0.140907 0.070 Uiso 1 1 calc R U . . .
C60 C 0.5036(2) -0.10150(18) 0.64340(18) 0.0546(6) Uani 1 1 d . . . . .
H60 H 0.519270 -0.097033 0.694421 0.066 Uiso 1 1 calc R U . . .
C21 C 0.1748(2) 0.4040(2) 0.67677(19) 0.0618(7) Uani 1 1 d . . . . .
H21 H 0.105671 0.395207 0.713389 0.074 Uiso 1 1 calc R U . . .
C55 C 0.2588(3) 0.0242(2) 0.49765(18) 0.0626(7) Uani 1 1 d . . . . .
C6 C 0.3063(2) 0.6689(2) -0.2077(2) 0.0622(7) Uani 1 1 d . . . . .
H6 H 0.277245 0.654918 -0.246842 0.075 Uiso 1 1 calc R U . . .
C30 C 0.1139(2) 0.43908(19) 0.88771(18) 0.0582(6) Uani 1 1 d . . . . .
H30A H 0.052125 0.450930 0.871500 0.087 Uiso 1 1 calc R U . . .
H30B H 0.128361 0.499075 0.889284 0.087 Uiso 1 1 calc R U . . .
H30C H 0.093743 0.416719 0.949036 0.087 Uiso 1 1 calc R U . . .
C38 C 0.0993(2) -0.11420(18) 0.9450(2) 0.0607(7) Uani 1 1 d . . . . .
C23 C 0.3492(2) 0.4095(2) 0.65914(18) 0.0580(7) Uani 1 1 d . . . . .
H23 H 0.401282 0.404274 0.682809 0.070 Uiso 1 1 calc R U . . .
C11 C 0.4181(2) 0.5365(2) 0.24396(18) 0.0618(7) Uani 1 1 d . . . . .
H11A H 0.438578 0.466652 0.250183 0.074 Uiso 1 1 calc R U . . .
H11B H 0.476390 0.558005 0.245494 0.074 Uiso 1 1 calc R U . . .
C62 C 0.5621(2) -0.1798(2) 0.4902(2) 0.0672(8) Uani 1 1 d . . . . .
H62 H 0.615181 -0.227252 0.438060 0.081 Uiso 1 1 calc R U . . .
C46 C 0.1126(2) -0.06125(19) 0.7729(2) 0.0614(7) Uani 1 1 d . . . . .
H46 H 0.116412 -0.043734 0.714504 0.074 Uiso 1 1 calc R U . . .
C39 C 0.0973(3) -0.1360(2) 1.0342(2) 0.0713(9) Uani 1 1 d . . . . .
H39 H 0.055670 -0.174232 1.069471 0.086 Uiso 1 1 calc R U . . .
C12 C 0.4143(2) 0.55248(19) 0.15023(17) 0.0596(7) Uani 1 1 d . . . . .
H12A H 0.360120 0.526263 0.146998 0.072 Uiso 1 1 calc R U . . .
H12B H 0.489081 0.516536 0.098865 0.072 Uiso 1 1 calc R U . . .
C61 C 0.5827(2) -0.1728(2) 0.5661(2) 0.0649(7) Uani 1 1 d . . . . .
H61 H 0.649656 -0.215626 0.566132 0.078 Uiso 1 1 calc R U . . .
C19 C 0.2997(2) 0.4425(2) 0.52930(19) 0.0617(7) Uani 1 1 d . . . . .
C48 C 0.0440(2) -0.14772(19) 0.9033(2) 0.0700(8) Uani 1 1 d . . . . .
H48 H 0.002129 -0.187348 0.934445 0.084 Uiso 1 1 calc R U . . .
C14 C 0.2707(3) 0.71969(18) 0.22392(17) 0.0638(7) Uani 1 1 d . . . . .
H14A H 0.255021 0.789602 0.219658 0.077 Uiso 1 1 calc R U . . .
H14B H 0.207260 0.704545 0.225200 0.077 Uiso 1 1 calc R U . . .
C44 C 0.3368(2) 0.06996(19) 0.90838(19) 0.0603(7) Uani 1 1 d . . . . .
H44 H 0.377044 0.108662 0.871972 0.072 Uiso 1 1 calc R U . . .
C53 C 0.4336(3) -0.1168(2) 0.41459(19) 0.0708(8) Uani 1 1 d . . . . .
H53 H 0.482990 -0.164024 0.361558 0.085 Uiso 1 1 calc R U . . .
C58 C 0.1220(3) 0.1628(2) 0.6549(2) 0.0654(7) Uani 1 1 d . . . . .
H58 H 0.075056 0.210289 0.707918 0.078 Uiso 1 1 calc R U . . .
C7 C 0.3821(2) 0.7195(2) -0.24046(19) 0.0634(7) Uani 1 1 d . . . . .
H7 H 0.401070 0.740174 -0.300267 0.076 Uiso 1 1 calc R U . . .
C17 C 0.3059(2) 0.5704(2) 0.41503(17) 0.0588(7) Uani 1 1 d . . . . .
H17A H 0.231664 0.609663 0.465159 0.071 Uiso 1 1 calc R U . . .
H17B H 0.363009 0.590284 0.420994 0.071 Uiso 1 1 calc R U . . .
C15 C 0.2802(3) 0.69646(19) 0.31533(19) 0.0665(8) Uani 1 1 d . . . . .
H15A H 0.339185 0.716967 0.316665 0.080 Uiso 1 1 calc R U . . .
H15B H 0.208261 0.733305 0.369267 0.080 Uiso 1 1 calc R U . . .
O65 O 0.1122(3) 0.5509(3) 0.3319(2) 0.1219(10) Uani 1 1 d G . . . .
H65A H 0.179295 0.513308 0.292996 0.183 Uiso 1 1 d G U . . .
H65B H 0.123004 0.594335 0.358145 0.183 Uiso 1 1 d G U . . .
C42 C 0.2811(3) -0.0080(2) 1.0483(2) 0.0707(8) Uani 1 1 d . . . . .
H42 H 0.282247 -0.022099 1.105932 0.085 Uiso 1 1 calc R U . . .
C40 C 0.1535(3) -0.1031(2) 1.0685(2) 0.0681(8) Uani 1 1 d . . . . .
H40 H 0.150170 -0.119013 1.127156 0.082 Uiso 1 1 calc R U . . .
C18 C 0.3291(3) 0.4625(2) 0.4281(2) 0.0751(8) Uani 1 1 d . . . . .
H18A H 0.285329 0.438525 0.406363 0.090 Uiso 1 1 calc R U . . .
H18B H 0.409511 0.425401 0.388410 0.090 Uiso 1 1 calc R U . . .
C20 C 0.1991(3) 0.4279(2) 0.5857(2) 0.0702(8) Uani 1 1 d . . . . .
H20 H 0.146550 0.434212 0.562371 0.084 Uiso 1 1 calc R U . . .
C24 C 0.3734(2) 0.4341(2) 0.56847(19) 0.0670(8) Uani 1 1 d . . . . .
H24 H 0.441181 0.445292 0.532808 0.080 Uiso 1 1 calc R U . . .
C47 C 0.0516(2) -0.1222(2) 0.8177(2) 0.0720(8) Uani 1 1 d . . . . .
H47 H 0.016459 -0.145243 0.789214 0.086 Uiso 1 1 calc R U . . .
C54 C 0.3381(3) -0.0513(3) 0.41748(19) 0.0767(9) Uani 1 1 d . . . . .
H54 H 0.321935 -0.054173 0.366482 0.092 Uiso 1 1 calc R U . . .
C43 C 0.3406(3) 0.0484(2) 0.9935(2) 0.0721(8) Uani 1 1 d . . . . .
H43 H 0.383051 0.071951 1.013212 0.086 Uiso 1 1 calc R U . . .
C34 C 0.8232(2) 0.6527(2) -0.1269(2) 0.0761(8) Uani 1 1 d . . . . .
H34A H 0.840381 0.635655 -0.192165 0.091 Uiso 1 1 calc R U . . .
H34B H 0.835610 0.592437 -0.098082 0.091 Uiso 1 1 calc R U . . .
C56 C 0.1621(3) 0.0991(3) 0.5020(2) 0.0799(9) Uani 1 1 d . . . . .
H56 H 0.144035 0.101831 0.451521 0.096 Uiso 1 1 calc R U . . .
C57 C 0.0942(3) 0.1682(3) 0.5798(2) 0.0802(9) Uani 1 1 d . . . . .
H57 H 0.029763 0.218519 0.582781 0.096 Uiso 1 1 calc R U . . .
C35 C 0.8986(3) 0.7040(3) -0.1244(3) 0.0949(11) Uani 1 1 d . . . . .
H35A H 0.977112 0.664260 -0.163792 0.142 Uiso 1 1 calc R U . . .
H35B H 0.886645 0.714503 -0.060289 0.142 Uiso 1 1 calc R U . . .
H35C H 0.880740 0.766490 -0.147649 0.142 Uiso 1 1 calc R U . . .
N2 N 0.3078(4) 0.1239(5) 0.2414(3) 0.1192(18) Uani 0.75 1 d D U P A 1
O3 O 0.2135(4) 0.1127(3) 0.2635(3) 0.1121(13) Uani 0.75 1 d D U P A 1
O4 O 0.3968(3) 0.0667(4) 0.1917(2) 0.1647(16) Uani 1 1 d D U . . .
O5 O 0.3063(4) 0.2027(5) 0.2764(4) 0.163(2) Uani 0.75 1 d D U P A 1
O1 O 0.09330(17) 0.6209(2) 0.16536(16) 0.0882(7) Uani 1 1 d G . . . .
H1A H 0.156417 0.616361 0.118222 0.132 Uiso 1 1 d G U . . .
H1B H 0.039140 0.645327 0.150088 0.132 Uiso 1 1 d G U . . .
O3A O 0.2554(11) 0.0524(10) 0.2542(10) 0.1121(13) Uani 0.25 1 d D . P A 2
N2A N 0.3571(11) -0.0110(12) 0.2104(8) 0.1192(18) Uani 0.25 1 d D . P A 2
O5A O 0.3992(9) -0.1046(10) 0.1936(6) 0.112(4) Uani 0.25 1 d D . P A 2

loop_
_atom_site_aniso_label
_atom_site_aniso_U_11
_atom_site_aniso_U_22
_atom_site_aniso_U_33
_atom_site_aniso_U_23
_atom_site_aniso_U_13
_atom_site_aniso_U_12
Cu1 0.0521(2) 0.04500(18) 0.04061(17) 0.00905(12) -0.02159(14) -0.02033(14)
O28 0.0443(10) 0.0545(10) 0.0618(11) 0.0085(8) -0.0130(8) -0.0244(8)
O27 0.0455(9) 0.0404(8) 0.0424(9) 0.0036(7) -0.0135(7) -0.0146(7)
O33 0.0581(11) 0.0699(12) 0.0702(12) 0.0134(9) -0.0315(10) -0.0356(10)
N10 0.0455(11) 0.0502(11) 0.0441(11) 0.0167(9) -0.0207(9) -0.0235(9)
N45 0.0528(12) 0.0409(10) 0.0463(11) 0.0082(9) -0.0226(10) -0.0166(9)
N59 0.0557(13) 0.0481(12) 0.0481(12) 0.0046(9) -0.0237(10) -0.0170(10)
N63 0.0519(12) 0.0466(11) 0.0416(11) 0.0116(9) -0.0172(9) -0.0226(10)
N16 0.0492(11) 0.0499(11) 0.0382(10) 0.0137(9) -0.0161(9) -0.0142(9)
N49 0.0478(11) 0.0476(11) 0.0492(11) 0.0081(9) -0.0202(10) -0.0196(9)
N3 0.0439(11) 0.0512(11) 0.0516(12) 0.0164(9) -0.0207(9) -0.0215(9)
C26 0.0452(13) 0.0464(13) 0.0314(11) 0.0110(10) -0.0171(10) -0.0192(11)
C36 0.0479(14) 0.0367(12) 0.0395(12) 0.0028(10) -0.0125(11) -0.0068(11)
C25 0.0412(12) 0.0446(12) 0.0379(11) 0.0076(10) -0.0154(10) -0.0175(10)
C22 0.0467(13) 0.0427(12) 0.0430(12) 0.0114(10) -0.0206(11) -0.0200(11)
C37 0.0430(13) 0.0348(12) 0.0473(13) 0.0037(10) -0.0078(11) -0.0105(10)
C2 0.0417(13) 0.0451(13) 0.0437(13) 0.0167(10) -0.0185(11) -0.0176(11)
C9 0.0436(13) 0.0411(12) 0.0453(13) 0.0100(10) -0.0203(11) -0.0118(10)
C50 0.0565(15) 0.0591(15) 0.0382(12) 0.0089(11) -0.0187(12) -0.0315(13)
C4 0.0412(13) 0.0403(12) 0.0505(13) 0.0069(10) -0.0221(11) -0.0093(10)
C51 0.0564(15) 0.0506(14) 0.0388(13) 0.0108(11) -0.0143(11) -0.0303(12)
C41 0.0658(17) 0.0419(13) 0.0436(14) 0.0023(11) -0.0174(13) -0.0051(12)
C5 0.0543(15) 0.0510(15) 0.0753(19) 0.0042(13) -0.0365(14) -0.0131(12)
C52 0.0614(17) 0.0585(16) 0.0446(14) 0.0039(12) -0.0094(13) -0.0327(14)
C13 0.0501(14) 0.0617(15) 0.0470(13) 0.0203(12) -0.0226(12) -0.0281(12)
C31 0.0572(15) 0.0529(14) 0.0501(14) 0.0156(11) -0.0246(12) -0.0291(12)
C29 0.0610(16) 0.0600(15) 0.0484(14) 0.0114(12) -0.0287(13) -0.0293(13)
C8 0.0562(15) 0.0562(15) 0.0455(14) 0.0149(12) -0.0223(12) -0.0178(13)
C32 0.0571(16) 0.0606(16) 0.0672(17) 0.0133(13) -0.0294(14) -0.0320(14)
C60 0.0532(15) 0.0515(15) 0.0530(15) 0.0155(12) -0.0187(13) -0.0194(13)
C21 0.0515(15) 0.0820(19) 0.0631(17) 0.0332(15) -0.0305(14) -0.0328(14)
C55 0.0692(18) 0.083(2) 0.0488(15) 0.0119(14) -0.0286(14) -0.0403(16)
C6 0.0686(18) 0.0594(16) 0.0618(17) 0.0008(13) -0.0414(15) -0.0093(14)
C30 0.0559(16) 0.0506(15) 0.0555(15) -0.0056(12) -0.0168(13) -0.0142(12)
C38 0.0487(15) 0.0393(13) 0.0667(18) 0.0102(12) -0.0074(13) -0.0092(12)
C23 0.0630(16) 0.0725(17) 0.0554(15) 0.0235(13) -0.0295(13) -0.0416(15)
C11 0.0533(16) 0.0631(17) 0.0509(15) 0.0181(13) -0.0192(13) -0.0065(13)
C62 0.0610(18) 0.0619(17) 0.0577(17) -0.0001(14) -0.0055(14) -0.0256(15)
C46 0.0591(16) 0.0570(16) 0.0716(18) 0.0029(13) -0.0308(14) -0.0224(14)
C39 0.0677(19) 0.0442(15) 0.0644(18) 0.0161(13) -0.0022(15) -0.0143(14)
C12 0.0560(16) 0.0537(15) 0.0441(14) 0.0129(12) -0.0153(12) -0.0007(12)
C61 0.0518(16) 0.0554(16) 0.0689(19) 0.0122(14) -0.0136(14) -0.0161(13)
C19 0.0732(18) 0.0581(16) 0.0521(15) 0.0255(13) -0.0254(14) -0.0270(14)
C48 0.0519(16) 0.0467(15) 0.099(2) 0.0109(15) -0.0181(16) -0.0245(13)
C14 0.086(2) 0.0416(14) 0.0518(15) 0.0112(12) -0.0316(15) -0.0074(14)
C44 0.0736(18) 0.0556(15) 0.0661(17) 0.0140(13) -0.0423(15) -0.0258(14)
C53 0.072(2) 0.087(2) 0.0441(15) -0.0070(14) -0.0102(14) -0.0363(18)
C58 0.0710(19) 0.0645(17) 0.0647(17) 0.0057(14) -0.0391(16) -0.0167(15)
C7 0.0702(18) 0.0602(17) 0.0497(15) 0.0083(13) -0.0297(14) -0.0079(15)
C17 0.0634(17) 0.0636(16) 0.0462(14) 0.0197(13) -0.0242(13) -0.0207(14)
C15 0.093(2) 0.0476(15) 0.0528(15) 0.0109(12) -0.0353(15) -0.0141(15)
O65 0.111(2) 0.172(3) 0.122(2) 0.065(2) -0.0596(18) -0.090(2)
C42 0.093(2) 0.0575(17) 0.0523(16) 0.0098(14) -0.0382(17) -0.0089(16)
C40 0.0728(19) 0.0511(16) 0.0466(15) 0.0166(13) -0.0111(14) -0.0049(15)
C18 0.098(2) 0.0719(19) 0.0544(16) 0.0285(15) -0.0333(17) -0.0322(17)
C20 0.0681(18) 0.092(2) 0.0679(18) 0.0392(17) -0.0435(16) -0.0338(17)
C24 0.0713(19) 0.084(2) 0.0569(16) 0.0294(15) -0.0234(15) -0.0497(16)
C47 0.0633(18) 0.0627(18) 0.097(2) 0.0095(17) -0.0339(17) -0.0336(15)
C54 0.089(2) 0.109(3) 0.0434(15) -0.0002(16) -0.0247(16) -0.054(2)
C43 0.097(2) 0.0656(18) 0.075(2) 0.0101(16) -0.0598(19) -0.0257(17)
C34 0.0585(18) 0.081(2) 0.094(2) 0.0125(18) -0.0360(17) -0.0290(17)
C56 0.086(2) 0.108(3) 0.065(2) 0.0141(19) -0.0475(18) -0.039(2)
C57 0.073(2) 0.099(2) 0.077(2) 0.0127(19) -0.0498(18) -0.0175(18)
C35 0.072(2) 0.109(3) 0.127(3) 0.045(2) -0.052(2) -0.053(2)
N2 0.069(3) 0.230(6) 0.057(2) 0.052(3) -0.040(2) -0.039(3)
O3 0.093(3) 0.145(4) 0.079(2) 0.004(3) -0.037(2) -0.022(3)
O4 0.116(3) 0.254(5) 0.100(2) 0.037(3) -0.055(2) -0.030(3)
O5 0.158(4) 0.254(6) 0.157(4) 0.103(4) -0.116(4) -0.114(4)
O1 0.0565(12) 0.129(2) 0.0860(15) 0.0467(15) -0.0316(12) -0.0450(14)
O3A 0.093(3) 0.145(4) 0.079(2) 0.004(3) -0.037(2) -0.022(3)
N2A 0.069(3) 0.230(6) 0.057(2) 0.052(3) -0.040(2) -0.039(3)
O5A 0.113(8) 0.165(11) 0.065(6) -0.014(6) -0.057(6) -0.033(8)

loop_
_atom_type_symbol
_atom_type_description
_atom_type_scat_dispersion_real
_atom_type_scat_dispersion_imag
_atom_type_scat_source
C C 0.0033 0.0016 'International Tables Vol C Tables 4.2.6.8 and 6.1.1.4'
H H 0.0000 0.0000 'International Tables Vol C Tables 4.2.6.8 and 6.1.1.4'
Cu Cu 0.3201 1.2651 'International Tables Vol C Tables 4.2.6.8 and 6.1.1.4'
N N 0.0061 0.0033 'International Tables Vol C Tables 4.2.6.8 and 6.1.1.4'
O O 0.0106 0.0060 'International Tables Vol C Tables 4.2.6.8 and 6.1.1.4'

loop_
_geom_angle_atom_site_label_1
_geom_angle_atom_site_label_2
_geom_angle_atom_site_label_3
_geom_angle
_geom_angle_site_symmetry_1
_geom_angle_site_symmetry_3
_geom_angle_publ_flag
O27 Cu1 N45 91.61(7) . . ?
O27 Cu1 N59 94.33(7) . . ?
O27 Cu1 N63 105.78(6) . . ?
O27 Cu1 N49 158.87(7) . . ?
N45 Cu1 N59 172.68(8) . . ?
N45 Cu1 N63 103.50(7) . . ?
N45 Cu1 N49 81.36(8) . . ?
N59 Cu1 N63 78.99(8) . . ?
N59 Cu1 N49 91.59(8) . . ?
N49 Cu1 N63 95.25(7) . . ?
C26 O27 Cu1 112.00(13) . . ?
C32 O33 C34 112.7(2) . . ?
C2 N10 C9 106.69(18) . . ?
C2 N10 C31 127.68(19) . . ?
C9 N10 C31 125.25(18) . . ?
C36 N45 Cu1 113.20(16) . . ?
C44 N45 Cu1 128.38(17) . . ?
C44 N45 C36 118.3(2) . . ?
C50 N59 Cu1 115.48(16) . . ?
C58 N59 Cu1 126.25(18) . . ?
C58 N59 C50 118.1(2) . . ?
C51 N63 Cu1 109.22(15) . . ?
C60 N63 Cu1 132.35(17) . . ?
C60 N63 C51 118.1(2) . . ?
C11 N16 C17 112.35(19) . . ?
C11 N16 C15 109.0(2) . . ?
C17 N16 C15 110.90(19) . . ?
C37 N49 Cu1 111.53(15) . . ?
C46 N49 Cu1 130.94(18) . . ?
C46 N49 C37 117.5(2) . . ?
C2 N3 C4 105.38(18) . . ?
O28 C26 O27 123.3(2) . . ?
O28 C26 C25 121.1(2) . . ?
O27 C26 C25 115.60(18) . . ?
N45 C36 C37 117.0(2) . . ?
N45 C36 C41 122.7(2) . . ?
C41 C36 C37 120.3(2) . . ?
C22 C25 C26 106.49(17) . . ?
C22 C25 C29 112.35(18) . . ?
C29 C25 C26 107.77(17) . . ?
C30 C25 C26 110.79(18) . . ?
C30 C25 C22 110.20(19) . . ?
C30 C25 C29 109.2(2) . . ?
C21 C22 C25 119.2(2) . . ?
C23 C22 C25 124.2(2) . . ?
C23 C22 C21 116.6(2) . . ?
N49 C37 C36 116.5(2) . . ?
N49 C37 C38 123.5(2) . . ?
C38 C37 C36 120.0(2) . . ?
N10 C2 C13 123.9(2) . . ?
N3 C2 N10 112.40(19) . . ?
N3 C2 C13 123.63(19) . . ?
N10 C9 C4 105.52(18) . . ?
N10 C9 C8 132.3(2) . . ?
C8 C9 C4 122.1(2) . . ?
N59 C50 C51 117.4(2) . . ?
N59 C50 C55 122.4(2) . . ?
C55 C50 C51 120.3(2) . . ?
N3 C4 C9 110.01(19) . . ?
N3 C4 C5 130.3(2) . . ?
C9 C4 C5 119.7(2) . . ?
N63 C51 C50 117.4(2) . . ?
N63 C51 C52 123.4(2) . . ?
C52 C51 C50 119.1(2) . . ?
C36 C41 C40 117.7(3) . . ?
C42 C41 C36 117.1(2) . . ?
C42 C41 C40 125.1(3) . . ?
C4 C5 H5 121.0 . . ?
C6 C5 C4 118.0(3) . . ?
C6 C5 H5 121.0 . . ?
C51 C52 C53 119.7(3) . . ?
C62 C52 C51 116.7(3) . . ?
C62 C52 C53 123.6(3) . . ?
C2 C13 H13 108.4 . . ?
C2 C13 C12 109.6(2) . . ?
C2 C13 C14 112.5(2) . . ?
C12 C13 H13 108.4 . . ?
C12 C13 C14 109.37(19) . . ?
C14 C13 H13 108.4 . . ?
N10 C31 H31A 109.4 . . ?
N10 C31 H31B 109.4 . . ?
N10 C31 C32 111.0(2) . . ?
H31A C31 H31B 108.0 . . ?
C32 C31 H31A 109.4 . . ?
C32 C31 H31B 109.4 . . ?
C25 C29 H29A 109.5 . . ?
C25 C29 H29B 109.5 . . ?
C25 C29 H29C 109.5 . . ?
H29A C29 H29B 109.5 . . ?
H29A C29 H29C 109.5 . . ?
H29B C29 H29C 109.5 . . ?
C9 C8 H8 121.4 . . ?
C7 C8 C9 117.1(2) . . ?
C7 C8 H8 121.4 . . ?
O33 C32 C31 107.4(2) . . ?
O33 C32 H32A 110.2 . . ?
O33 C32 H32B 110.2 . . ?
C31 C32 H32A 110.2 . . ?
C31 C32 H32B 110.2 . . ?
H32A C32 H32B 108.5 . . ?
N63 C60 H60 118.9 . . ?
N63 C60 C61 122.3(3) . . ?
C61 C60 H60 118.9 . . ?
C22 C21 H21 119.0 . . ?
C20 C21 C22 122.0(2) . . ?
C20 C21 H21 119.0 . . ?
C50 C55 C54 117.9(3) . . ?
C56 C55 C50 117.4(3) . . ?
C56 C55 C54 124.6(3) . . ?
C5 C6 H6 119.2 . . ?
C5 C6 C7 121.7(3) . . ?
C7 C6 H6 119.2 . . ?
C25 C30 H30A 109.5 . . ?
C25 C30 H30B 109.5 . . ?
C25 C30 H30C 109.5 . . ?
H30A C30 H30B 109.5 . . ?
H30A C30 H30C 109.5 . . ?
H30B C30 H30C 109.5 . . ?
C37 C38 C39 118.5(3) . . ?
C37 C38 C48 116.6(3) . . ?
C48 C38 C39 125.0(3) . . ?
C22 C23 H23 119.3 . . ?
C22 C23 C24 121.5(2) . . ?
C24 C23 H23 119.3 . . ?
N16 C11 H11A 109.4 . . ?
N16 C11 H11B 109.4 . . ?
N16 C11 C12 111.0(2) . . ?
H11A C11 H11B 108.0 . . ?
C12 C11 H11A 109.4 . . ?
C12 C11 H11B 109.4 . . ?
C52 C62 H62 120.1 . . ?
C61 C62 C52 119.8(3) . . ?
C61 C62 H62 120.1 . . ?
N49 C46 H46 118.5 . . ?
N49 C46 C47 123.1(3) . . ?
C47 C46 H46 118.5 . . ?
C38 C39 H39 119.2 . . ?
C40 C39 C38 121.6(3) . . ?
C40 C39 H39 119.2 . . ?
C13 C12 H12A 109.2 . . ?
C13 C12 H12B 109.2 . . ?
C11 C12 C13 112.1(2) . . ?
C11 C12 H12A 109.2 . . ?
C11 C12 H12B 109.2 . . ?
H12A C12 H12B 107.9 . . ?
C60 C61 H61 120.1 . . ?
C62 C61 C60 119.8(3) . . ?
C62 C61 H61 120.1 . . ?
C20 C19 C18 120.9(3) . . ?
C20 C19 C24 116.9(2) . . ?
C24 C19 C18 122.2(3) . . ?
C38 C48 H48 120.0 . . ?
C47 C48 C38 119.9(3) . . ?
C47 C48 H48 120.0 . . ?
C13 C14 H14A 109.3 . . ?
C13 C14 H14B 109.3 . . ?
H14A C14 H14B 107.9 . . ?
C15 C14 C13 111.7(2) . . ?
C15 C14 H14A 109.3 . . ?
C15 C14 H14B 109.3 . . ?
N45 C44 H44 118.7 . . ?
N45 C44 C43 122.6(3) . . ?
C43 C44 H44 118.7 . . ?
C52 C53 H53 119.4 . . ?
C54 C53 C52 121.1(3) . . ?
C54 C53 H53 119.4 . . ?
N59 C58 H58 118.7 . . ?
N59 C58 C57 122.6(3) . . ?
C57 C58 H58 118.7 . . ?
C8 C7 C6 121.4(2) . . ?
C8 C7 H7 119.3 . . ?
C6 C7 H7 119.3 . . ?
N16 C17 H17A 109.0 . . ?
N16 C17 H17B 109.0 . . ?
N16 C17 C18 112.8(2) . . ?
H17A C17 H17B 107.8 . . ?
C18 C17 H17A 109.0 . . ?
C18 C17 H17B 109.0 . . ?
N16 C15 C14 111.2(2) . . ?
N16 C15 H15A 109.4 . . ?
N16 C15 H15B 109.4 . . ?
C14 C15 H15A 109.4 . . ?
C14 C15 H15B 109.4 . . ?
H15A C15 H15B 108.0 . . ?
H65A O65 H65B 104.5 . . ?
C41 C42 H42 120.1 . . ?
C43 C42 C41 119.8(2) . . ?
C43 C42 H42 120.1 . . ?
C41 C40 H40 119.1 . . ?
C39 C40 C41 121.9(3) . . ?
C39 C40 H40 119.1 . . ?
C19 C18 C17 114.1(2) . . ?
C19 C18 H18A 108.7 . . ?
C19 C18 H18B 108.7 . . ?
C17 C18 H18A 108.7 . . ?
C17 C18 H18B 108.7 . . ?
H18A C18 H18B 107.6 . . ?
C21 C20 H20 119.5 . . ?
C19 C20 C21 121.1(3) . . ?
C19 C20 H20 119.5 . . ?
C23 C24 H24 119.0 . . ?
C19 C24 C23 121.9(2) . . ?
C19 C24 H24 119.0 . . ?
C46 C47 H47 120.3 . . ?
C48 C47 C46 119.4(3) . . ?
C48 C47 H47 120.3 . . ?
C55 C54 H54 119.1 . . ?
C53 C54 C55 121.8(3) . . ?
C53 C54 H54 119.1 . . ?
C44 C43 H43 120.3 . . ?
C42 C43 C44 119.4(3) . . ?
C42 C43 H43 120.3 . . ?
O33 C34 H34A 110.0 . . ?
O33 C34 H34B 110.0 . . ?
O33 C34 C35 108.3(3) . . ?
H34A C34 H34B 108.4 . . ?
C35 C34 H34A 110.0 . . ?
C35 C34 H34B 110.0 . . ?
C55 C56 H56 119.9 . . ?
C57 C56 C55 120.2(3) . . ?
C57 C56 H56 119.9 . . ?
C58 C57 H57 120.4 . . ?
C56 C57 C58 119.2(3) . . ?
C56 C57 H57 120.4 . . ?
C34 C35 H35A 109.5 . . ?
C34 C35 H35B 109.5 . . ?
C34 C35 H35C 109.5 . . ?
H35A C35 H35B 109.5 . . ?
H35A C35 H35C 109.5 . . ?
H35B C35 H35C 109.5 . . ?
O3 N2 O5 118.6(6) . . ?
O4 N2 O3 124.5(7) . . ?
O4 N2 O5 116.9(6) . . ?
H1A O1 H1B 109.4 . . ?
O3A N2A O4 88.2(13) . . ?
O5A N2A O4 137.4(12) . . ?
O5A N2A O3A 134.3(17) . . ?

loop_
_geom_bond_atom_site_label_1
_geom_bond_atom_site_label_2
_geom_bond_distance
_geom_bond_site_symmetry_2
_geom_bond_publ_flag
Cu1 O27 1.9614(15) . ?
Cu1 N45 1.9983(19) . ?
Cu1 N59 2.002(2) . ?
Cu1 N63 2.204(2) . ?
Cu1 N49 2.0639(19) . ?
O28 C26 1.239(2) . ?
O27 C26 1.271(3) . ?
O33 C32 1.405(3) . ?
O33 C34 1.414(3) . ?
N10 C2 1.372(3) . ?
N10 C9 1.381(3) . ?
N10 C31 1.460(3) . ?
N45 C36 1.359(3) . ?
N45 C44 1.317(3) . ?
N59 C50 1.357(3) . ?
N59 C58 1.333(3) . ?
N63 C51 1.345(3) . ?
N63 C60 1.326(3) . ?
N16 C11 1.457(3) . ?
N16 C17 1.458(3) . ?
N16 C15 1.464(3) . ?
N49 C37 1.354(3) . ?
N49 C46 1.324(3) . ?
N3 C2 1.318(3) . ?
N3 C4 1.383(3) . ?
C26 C25 1.547(3) . ?
C36 C37 1.426(3) . ?
C36 C41 1.403(3) . ?
C25 C22 1.528(3) . ?
C25 C29 1.535(3) . ?
C25 C30 1.518(3) . ?
C22 C21 1.385(3) . ?
C22 C23 1.371(3) . ?
C37 C38 1.401(3) . ?
C2 C13 1.495(3) . ?
C9 C4 1.392(3) . ?
C9 C8 1.390(3) . ?
C50 C51 1.436(3) . ?
C50 C55 1.401(3) . ?
C4 C5 1.393(3) . ?
C51 C52 1.404(3) . ?
C41 C42 1.386(4) . ?
C41 C40 1.433(4) . ?
C5 H5 0.9300 . ?
C5 C6 1.369(4) . ?
C52 C62 1.393(4) . ?
C52 C53 1.417(4) . ?
C13 H13 0.9800 . ?
C13 C12 1.520(3) . ?
C13 C14 1.520(4) . ?
C31 H31A 0.9700 . ?
C31 H31B 0.9700 . ?
C31 C32 1.497(3) . ?
C29 H29A 0.9600 . ?
C29 H29B 0.9600 . ?
C29 H29C 0.9600 . ?
C8 H8 0.9300 . ?
C8 C7 1.365(4) . ?
C32 H32A 0.9700 . ?
C32 H32B 0.9700 . ?
C60 H60 0.9300 . ?
C60 C61 1.387(4) . ?
C21 H21 0.9300 . ?
C21 C20 1.384(3) . ?
C55 C54 1.444(4) . ?
C55 C56 1.392(4) . ?
C6 H6 0.9300 . ?
C6 C7 1.391(4) . ?
C30 H30A 0.9600 . ?
C30 H30B 0.9600 . ?
C30 H30C 0.9600 . ?
C38 C39 1.421(4) . ?
C38 C48 1.405(4) . ?
C23 H23 0.9300 . ?
C23 C24 1.382(3) . ?
C11 H11A 0.9700 . ?
C11 H11B 0.9700 . ?
C11 C12 1.509(3) . ?
C62 H62 0.9300 . ?
C62 C61 1.361(4) . ?
C46 H46 0.9300 . ?
C46 C47 1.391(4) . ?
C39 H39 0.9300 . ?
C39 C40 1.329(4) . ?
C12 H12A 0.9700 . ?
C12 H12B 0.9700 . ?
C61 H61 0.9300 . ?
C19 C18 1.508(3) . ?
C19 C20 1.376(4) . ?
C19 C24 1.381(4) . ?
C48 H48 0.9300 . ?
C48 C47 1.355(4) . ?
C14 H14A 0.9700 . ?
C14 H14B 0.9700 . ?
C14 C15 1.520(3) . ?
C44 H44 0.9300 . ?
C44 C43 1.387(4) . ?
C53 H53 0.9300 . ?
C53 C54 1.332(4) . ?
C58 H58 0.9300 . ?
C58 C57 1.389(4) . ?
C7 H7 0.9300 . ?
C17 H17A 0.9700 . ?
C17 H17B 0.9700 . ?
C17 C18 1.516(4) . ?
C15 H15A 0.9700 . ?
C15 H15B 0.9700 . ?
O65 H65A 0.8526 . ?
O65 H65B 0.8526 . ?
C42 H42 0.9300 . ?
C42 C43 1.371(4) . ?
C40 H40 0.9300 . ?
C18 H18A 0.9700 . ?
C18 H18B 0.9700 . ?
C20 H20 0.9300 . ?
C24 H24 0.9300 . ?
C47 H47 0.9300 . ?
C54 H54 0.9300 . ?
C43 H43 0.9300 . ?
C34 H34A 0.9700 . ?
C34 H34B 0.9700 . ?
C34 C35 1.489(4) . ?
C56 H56 0.9300 . ?
C56 C57 1.358(5) . ?
C57 H57 0.9300 . ?
C35 H35A 0.9600 . ?
C35 H35B 0.9600 . ?
C35 H35C 0.9600 . ?
N2 O3 1.268(6) . ?
N2 O4 1.160(5) . ?
N2 O5 1.277(7) . ?
O4 N2A 1.383(17) . ?
O1 H1A 0.8500 . ?
O1 H1B 0.8505 . ?
O3A N2A 1.282(11) . ?
N2A O5A 1.271(12) . ?

loop_
_geom_torsion_atom_site_label_1
_geom_torsion_atom_site_label_2
_geom_torsion_atom_site_label_3
_geom_torsion_atom_site_label_4
_geom_torsion
_geom_torsion_site_symmetry_1
_geom_torsion_site_symmetry_2
_geom_torsion_site_symmetry_3
_geom_torsion_site_symmetry_4
_geom_torsion_publ_flag
Cu1 O27 C26 O28 -1.8(3) . . . . ?
Cu1 O27 C26 C25 178.51(13) . . . . ?
Cu1 N45 C36 C37 4.9(3) . . . . ?
Cu1 N45 C36 C41 -175.28(18) . . . . ?
Cu1 N45 C44 C43 175.3(2) . . . . ?
Cu1 N59 C50 C51 -8.7(3) . . . . ?
Cu1 N59 C50 C55 172.19(18) . . . . ?
Cu1 N59 C58 C57 -173.5(2) . . . . ?
Cu1 N63 C51 C50 9.3(2) . . . . ?
Cu1 N63 C51 C52 -173.14(18) . . . . ?
Cu1 N63 C60 C61 171.34(18) . . . . ?
Cu1 N49 C37 C36 -3.6(2) . . . . ?
Cu1 N49 C37 C38 175.79(18) . . . . ?
Cu1 N49 C46 C47 -176.7(2) . . . . ?
O28 C26 C25 C22 -112.2(2) . . . . ?
O28 C26 C25 C29 127.0(2) . . . . ?
O28 C26 C25 C30 7.6(3) . . . . ?
O27 C26 C25 C22 67.4(2) . . . . ?
O27 C26 C25 C29 -53.3(2) . . . . ?
O27 C26 C25 C30 -172.72(19) . . . . ?
N10 C2 C13 C12 -123.3(2) . . . . ?
N10 C2 C13 C14 114.8(3) . . . . ?
N10 C9 C4 N3 -0.1(2) . . . . ?
N10 C9 C4 C5 -179.2(2) . . . . ?
N10 C9 C8 C7 -179.9(2) . . . . ?
N10 C31 C32 O33 -176.82(19) . . . . ?
N45 C36 C37 N49 -0.7(3) . . . . ?
N45 C36 C37 C38 179.8(2) . . . . ?
N45 C36 C41 C42 -0.7(4) . . . . ?
N45 C36 C41 C40 178.9(2) . . . . ?
N45 C44 C43 C42 -0.5(4) . . . . ?
N59 C50 C51 N63 -1.3(3) . . . . ?
N59 C50 C51 C52 -179.0(2) . . . . ?
N59 C50 C55 C54 -179.3(2) . . . . ?
N59 C50 C55 C56 3.5(4) . . . . ?
N59 C58 C57 C56 0.1(5) . . . . ?
N63 C51 C52 C62 -0.5(3) . . . . ?
N63 C51 C52 C53 -179.3(2) . . . . ?
N63 C60 C61 C62 0.8(4) . . . . ?
N16 C11 C12 C13 57.7(3) . . . . ?
N16 C17 C18 C19 -165.8(2) . . . . ?
N49 C37 C38 C39 -178.1(2) . . . . ?
N49 C37 C38 C48 1.8(4) . . . . ?
N49 C46 C47 C48 0.7(4) . . . . ?
N3 C2 C13 C12 53.9(3) . . . . ?
N3 C2 C13 C14 -68.0(3) . . . . ?
N3 C4 C5 C6 -179.4(2) . . . . ?
C26 C25 C22 C21 56.2(3) . . . . ?
C26 C25 C22 C23 -122.5(2) . . . . ?
C36 N45 C44 C43 -0.5(4) . . . . ?
C36 C37 C38 C39 1.3(3) . . . . ?
C36 C37 C38 C48 -178.8(2) . . . . ?
C36 C41 C42 C43 -0.3(4) . . . . ?
C36 C41 C40 C39 1.3(4) . . . . ?
C25 C22 C21 C20 -176.7(2) . . . . ?
C25 C22 C23 C24 177.1(2) . . . . ?
C22 C21 C20 C19 -0.6(5) . . . . ?
C22 C23 C24 C19 -0.3(4) . . . . ?
C37 N49 C46 C47 1.0(4) . . . . ?
C37 C36 C41 C42 179.1(2) . . . . ?
C37 C36 C41 C40 -1.3(3) . . . . ?
C37 C38 C39 C40 -1.4(4) . . . . ?
C37 C38 C48 C47 0.1(4) . . . . ?
C2 N10 C9 C4 0.5(2) . . . . ?
C2 N10 C9 C8 -179.7(2) . . . . ?
C2 N10 C31 C32 87.2(3) . . . . ?
C2 N3 C4 C9 -0.3(3) . . . . ?
C2 N3 C4 C5 178.6(2) . . . . ?
C2 C13 C12 C11 -174.9(2) . . . . ?
C2 C13 C14 C15 172.6(2) . . . . ?
C9 N10 C2 N3 -0.7(3) . . . . ?
C9 N10 C2 C13 176.8(2) . . . . ?
C9 N10 C31 C32 -84.7(3) . . . . ?
C9 C4 C5 C6 -0.6(3) . . . . ?
C9 C8 C7 C6 -1.3(4) . . . . ?
C50 N59 C58 C57 2.0(4) . . . . ?
C50 C51 C52 C62 177.0(2) . . . . ?
C50 C51 C52 C53 -1.7(3) . . . . ?
C50 C55 C54 C53 -2.1(4) . . . . ?
C50 C55 C56 C57 -1.3(4) . . . . ?
C4 N3 C2 N10 0.6(3) . . . . ?
C4 N3 C2 C13 -176.9(2) . . . . ?
C4 C9 C8 C7 0.0(4) . . . . ?
C4 C5 C6 C7 -0.6(4) . . . . ?
C51 N63 C60 C61 -1.0(3) . . . . ?
C51 C50 C55 C54 1.7(4) . . . . ?
C51 C50 C55 C56 -175.6(2) . . . . ?
C51 C52 C62 C61 0.3(4) . . . . ?
C51 C52 C53 C54 1.4(4) . . . . ?
C41 C36 C37 N49 179.4(2) . . . . ?
C41 C36 C37 C38 0.0(3) . . . . ?
C41 C42 C43 C44 0.8(4) . . . . ?
C5 C6 C7 C8 1.6(4) . . . . ?
C52 C62 C61 C60 -0.4(4) . . . . ?
C52 C53 C54 C55 0.5(5) . . . . ?
C13 C14 C15 N16 -57.0(3) . . . . ?
C31 N10 C2 N3 -173.8(2) . . . . ?
C31 N10 C2 C13 3.7(4) . . . . ?
C31 N10 C9 C4 173.8(2) . . . . ?
C31 N10 C9 C8 -6.4(4) . . . . ?
C29 C25 C22 C21 173.9(2) . . . . ?
C29 C25 C22 C23 -4.7(3) . . . . ?
C8 C9 C4 N3 180.0(2) . . . . ?
C8 C9 C4 C5 1.0(3) . . . . ?
C32 O33 C34 C35 178.5(2) . . . . ?
C60 N63 C51 C50 -176.75(19) . . . . ?
C60 N63 C51 C52 0.8(3) . . . . ?
C21 C22 C23 C24 -1.6(4) . . . . ?
C55 C50 C51 N63 177.9(2) . . . . ?
C55 C50 C51 C52 0.2(3) . . . . ?
C55 C56 C57 C58 -0.4(5) . . . . ?
C30 C25 C22 C21 -64.1(3) . . . . ?
C30 C25 C22 C23 117.3(3) . . . . ?
C38 C39 C40 C41 0.1(4) . . . . ?
C38 C48 C47 C46 -1.3(4) . . . . ?
C23 C22 C21 C20 2.0(4) . . . . ?
C11 N16 C17 C18 -60.3(3) . . . . ?
C11 N16 C15 C14 61.3(3) . . . . ?
C62 C52 C53 C54 -177.3(3) . . . . ?
C46 N49 C37 C36 178.2(2) . . . . ?
C46 N49 C37 C38 -2.3(3) . . . . ?
C39 C38 C48 C47 179.9(3) . . . . ?
C12 C13 C14 C15 50.6(3) . . . . ?
C48 C38 C39 C40 178.8(3) . . . . ?
C14 C13 C12 C11 -51.2(3) . . . . ?
C44 N45 C36 C37 -178.7(2) . . . . ?
C44 N45 C36 C41 1.1(3) . . . . ?
C53 C52 C62 C61 179.0(3) . . . . ?
C58 N59 C50 C51 175.3(2) . . . . ?
C58 N59 C50 C55 -3.8(3) . . . . ?
C17 N16 C11 C12 175.2(2) . . . . ?
C17 N16 C15 C14 -174.5(2) . . . . ?
C15 N16 C11 C12 -61.5(3) . . . . ?
C15 N16 C17 C18 177.5(2) . . . . ?
C42 C41 C40 C39 -179.1(3) . . . . ?
C40 C41 C42 C43 -179.8(3) . . . . ?
C18 C19 C20 C21 176.3(3) . . . . ?
C18 C19 C24 C23 -175.8(3) . . . . ?
C20 C19 C18 C17 100.1(3) . . . . ?
C20 C19 C24 C23 1.8(4) . . . . ?
C24 C19 C18 C17 -82.4(4) . . . . ?
C24 C19 C20 C21 -1.3(4) . . . . ?
C54 C55 C56 C57 -178.4(3) . . . . ?
C34 O33 C32 C31 -172.2(2) . . . . ?
C56 C55 C54 C53 175.0(3) . . . . ?

loop_
_smtbx_masks_void_nr
_smtbx_masks_void_average_x
_smtbx_masks_void_average_y
_smtbx_masks_void_average_z
_smtbx_masks_void_volume
_smtbx_masks_void_count_electrons
_smtbx_masks_void_content
1 0.000 -0.953 0.500 379.9 84.5 '8 H2O'
